data_2015482
loop_
_publ_author_name
'Xu-Cheng Fu'
'Xiao-Yan Wang'
'Ming-Tian Li'
'Cheng-Gang Wang'
'Xiao-Tao Deng'

_publ_section_title
;
 Poly[[aquatetraimidazoledi-\m-phthalato-dicopper(II)] monohydrate]
;
_journal_coeditor_code GA3009
_journal_issue 8
_journal_name_full 'Acta Crystallographica Section C'
_journal_page_first m343
_journal_page_last m345
_journal_paper_doi 10.1107/S0108270106019068
_journal_volume 62
_journal_year 2006
_chemical_formula_iupac '[Cu2 (C8 H4 O4)2 (C3 H4 N2)4 (H2 O)], H2 O'
_chemical_formula_moiety 'C28 H26 Cu2 N8 O9, H2 O'
_chemical_formula_sum 'C28 H28 Cu2 N8 O10'
_chemical_formula_weight 763.66
_chemical_name_common '[Cu~2~(pht)~2~(im)~2~(H~2~O)].H~2~O'
_chemical_name_systematic
;
Poly[[aquatetraimidazoledi-\m~2~-phthalato-dicopper(II)] monohydrate]
;
_space_group_IT_number 14
_symmetry_cell_setting monoclinic
_symmetry_space_group_name_Hall '-P 2ybc'
_symmetry_space_group_name_H-M 'P 1 21/c 1'
_atom_sites_solution_hydrogens geom
_atom_sites_solution_primary direct
_atom_sites_solution_secondary difmap
_audit_creation_method SHELXL-97
_cell_angle_alpha 90.00
_cell_angle_beta 106.4700(10)
_cell_angle_gamma 90.00
_cell_formula_units_Z 4
_cell_length_a 8.8863(4)
_cell_length_b 22.3787(10)
_cell_length_c 16.1281(7)
_cell_measurement_reflns_used 9238
_cell_measurement_temperature 292(2)
_cell_measurement_theta_max 26.61
_cell_measurement_theta_min 2.24
_cell_volume 3075.7(2)
_computing_cell_refinement SMART
_computing_data_collection 'SMART (Bruker, 2000)'
_computing_data_reduction 'SAINT (Bruker, 2000)'
_computing_molecular_graphics 'SHELXTL (Bruker, 1997)'
_computing_publication_material SHELXTL
_computing_structure_refinement 'SHELXL97 (Sheldrick, 1997)'
_computing_structure_solution 'SHELXS97 (Sheldrick, 1997)'
_diffrn_ambient_temperature 292(2)
_diffrn_measured_fraction_theta_full 0.999
_diffrn_measured_fraction_theta_max 0.999
_diffrn_measurement_device_type 'Bruker SMART CCD area-detector'
_diffrn_measurement_method '\f and \w'
_diffrn_radiation_monochromator graphite
_diffrn_radiation_source 'fine-focus sealed tube'
_diffrn_radiation_type MoK\a
_diffrn_radiation_wavelength 0.71073
_diffrn_reflns_av_R_equivalents 0.0901
_diffrn_reflns_av_sigmaI/netI 0.0581
_diffrn_reflns_limit_h_max 11
_diffrn_reflns_limit_h_min -11
_diffrn_reflns_limit_k_max 29
_diffrn_reflns_limit_k_min -28
_diffrn_reflns_limit_l_max 20
_diffrn_reflns_limit_l_min -20
_diffrn_reflns_number 35554
_diffrn_reflns_theta_full 27.50
_diffrn_reflns_theta_max 27.50
_diffrn_reflns_theta_min 1.60
_diffrn_standards_decay_% 0
_diffrn_standards_number 0
_exptl_absorpt_coefficient_mu 1.454
_exptl_absorpt_correction_T_max 0.8925
_exptl_absorpt_correction_T_min 0.6695
_exptl_absorpt_correction_type multi-scan
_exptl_absorpt_process_details '(SADABS; Bruker, 2000)'
_exptl_crystal_colour blue
_exptl_crystal_density_diffrn 1.649
_exptl_crystal_density_method 'not measured'
_exptl_crystal_description irregular
_exptl_crystal_F_000 1560
_exptl_crystal_size_max 0.30
_exptl_crystal_size_mid 0.20
_exptl_crystal_size_min 0.08
_refine_diff_density_max 0.498
_refine_diff_density_min -0.426
_refine_ls_extinction_method none
_refine_ls_goodness_of_fit_ref 0.950
_refine_ls_hydrogen_treatment mixed
_refine_ls_matrix_type full
_refine_ls_number_parameters 457
_refine_ls_number_reflns 7066
_refine_ls_number_restraints 10
_refine_ls_restrained_S_all 0.949
_refine_ls_R_factor_all 0.0529
_refine_ls_R_factor_gt 0.0405
_refine_ls_shift/su_max 0.002
_refine_ls_shift/su_mean 0.000
_refine_ls_structure_factor_coef Fsqd
_refine_ls_weighting_details 'calc w=1/[\s^2^(Fo^2^)+(0.0519P)^2^] where P=(Fo^2^+2Fc^2^)/3'
_refine_ls_weighting_scheme calc
_refine_ls_wR_factor_gt 0.0919
_refine_ls_wR_factor_ref 0.0960
_reflns_number_gt 5531
_reflns_number_total 7066
_reflns_threshold_expression I>2\s(I)
_cod_data_source_file ga3009.cif
_cod_data_source_block I
_cod_original_sg_symbol_Hall -P2ybc
_cod_original_sg_symbol_H-M 'P 21/c'
_cod_database_code 2015482
_cod_database_fobs_code 2015482

loop_
_symmetry_equiv_pos_as_xyz
'x, y, z'
'-x, y+1/2, -z+1/2'
'-x, -y, -z'
'x, -y-1/2, z-1/2'

loop_
_atom_site_type_symbol
_atom_site_label
_atom_site_fract_x
_atom_site_fract_y
_atom_site_fract_z
_atom_site_U_iso_or_equiv
_atom_site_adp_type
_atom_site_calc_flag
_atom_site_refinement_flags
_atom_site_occupancy
Cu Cu1 0.38368(3) 0.702231(12) 0.878265(18) 0.02598(9) Uani d . 1
N N1 0.5591(2) 0.65009(9) 0.86917(12) 0.0274(4) Uani d . 1
N N3 0.2021(2) 0.75450(9) 0.87043(13) 0.0317(5) Uani d . 1
O O1 0.49842(19) 0.77613(7) 0.84819(10) 0.0281(4) Uani d . 1
O O3 0.2610(2) 0.63140(7) 0.89838(10) 0.0322(4) Uani d . 1
Cu Cu2 0.70144(3) 0.671128(13) 0.577869(18) 0.02993(9) Uani d . 1
N N5 0.5240(2) 0.62074(9) 0.58464(14) 0.0341(5) Uani d . 1
N N7 0.8775(2) 0.71926(9) 0.56451(12) 0.0306(5) Uani d . 1
O O5 -0.13405(19) 0.60632(7) 0.67299(10) 0.0327(4) Uani d . 1
O O7 0.65465(19) 0.73412(7) 0.65622(10) 0.0287(4) Uani d . 1
O O9 0.6681(2) 0.63837(8) 0.45539(11) 0.0352(4) Uani d D 1
H H9A 0.739(3) 0.6222(12) 0.4422(18) 0.053 Uiso d D 1
H H9B 0.635(3) 0.6648(10) 0.4201(16) 0.053 Uiso d D 1
C C1 0.6547(3) 0.66159(11) 0.82204(15) 0.0320(5) Uani d . 1
H H1 0.6618 0.6984 0.7967 0.038 Uiso calc R 1
C C2 0.6965(3) 0.56865(12) 0.85990(18) 0.0446(7) Uani d . 1
H H2 0.7356 0.5299 0.8662 0.054 Uiso calc R 1
C C3 0.5854(3) 0.59150(11) 0.89289(17) 0.0380(6) Uani d . 1
H H3 0.5343 0.5705 0.9267 0.046 Uiso calc R 1
C C4 0.2016(3) 0.80465(12) 0.91175(18) 0.0390(6) Uani d . 1
H H4 0.2874 0.8198 0.9539 0.047 Uiso calc R 1
C C5 -0.0332(3) 0.79600(14) 0.82388(19) 0.0488(7) Uani d . 1
H H5 -0.1375 0.8033 0.7939 0.059 Uiso calc R 1
C C6 0.0537(3) 0.74857(13) 0.81509(17) 0.0420(7) Uani d . 1
H H6 0.0189 0.7167 0.7775 0.050 Uiso calc R 1
C C7 0.4273(3) 0.62872(12) 0.63158(16) 0.0330(6) Uani d . 1
H H7 0.4303 0.6615 0.6675 0.040 Uiso calc R 1
C C8 0.3541(5) 0.54609(15) 0.5640(3) 0.0825(14) Uani d . 1
H H8 0.3008 0.5108 0.5440 0.099 Uiso calc R 1
C C9 0.4752(4) 0.56878(14) 0.5413(3) 0.0760(13) Uani d . 1
H H9 0.5202 0.5516 0.5016 0.091 Uiso calc R 1
C C10 1.0270(3) 0.71387(12) 0.60444(16) 0.0347(6) Uani d . 1
H H10 1.0698 0.6843 0.6447 0.042 Uiso calc R 1
C C11 1.0095(3) 0.79167(12) 0.52102(18) 0.0440(7) Uani d . 1
H H11 1.0347 0.8248 0.4927 0.053 Uiso calc R 1
C C12 0.8653(3) 0.76869(13) 0.51215(18) 0.0441(7) Uani d . 1
H H12 0.7722 0.7839 0.4762 0.053 Uiso calc R 1
C C13 0.4505(3) 0.78165(10) 0.76600(14) 0.0246(5) Uani d . 1
C C14 0.5001(3) 0.83598(10) 0.72686(14) 0.0273(5) Uani d . 1
C C15 0.4891(3) 0.89181(11) 0.76187(16) 0.0371(6) Uani d . 1
H H15 0.4555 0.8948 0.8113 0.045 Uiso calc R 1
C C16 0.5270(4) 0.94293(12) 0.7248(2) 0.0525(8) Uani d . 1
H H16 0.5192 0.9802 0.7488 0.063 Uiso calc R 1
C C17 0.5762(5) 0.93809(14) 0.6521(2) 0.0659(10) Uani d . 1
H H17 0.6038 0.9723 0.6271 0.079 Uiso calc R 1
C C18 0.5852(4) 0.88334(13) 0.6156(2) 0.0527(8) Uani d . 1
H H18 0.6174 0.8811 0.5657 0.063 Uiso calc R 1
C C19 -0.0015(3) 0.52635(10) 0.75601(14) 0.0247(5) Uani d . 1
C C20 0.1022(3) 0.54924(10) 0.83137(14) 0.0257(5) Uani d . 1
C C21 0.1268(3) 0.51692(11) 0.90732(16) 0.0356(6) Uani d . 1
H H21 0.1923 0.5325 0.9583 0.043 Uiso calc R 1
C C22 0.0565(3) 0.46243(12) 0.90900(18) 0.0451(7) Uani d . 1
H H22 0.0752 0.4415 0.9607 0.054 Uiso calc R 1
C C23 -0.0410(3) 0.43879(12) 0.83460(18) 0.0450(7) Uani d . 1
H H23 -0.0867 0.4015 0.8354 0.054 Uiso calc R 1
C C24 -0.0712(3) 0.47110(11) 0.75797(17) 0.0373(6) Uani d . 1
H H24 -0.1387 0.4555 0.7076 0.045 Uiso calc R 1
C C25 0.1949(3) 0.60498(10) 0.82795(15) 0.0261(5) Uani d . 1
C C26 -0.0498(3) 0.56143(10) 0.67332(14) 0.0258(5) Uani d . 1
C C27 0.5476(3) 0.83174(10) 0.65162(15) 0.0304(5) Uani d . 1
C C28 0.5676(3) 0.77355(11) 0.60908(15) 0.0282(5) Uani d . 1
N N2 0.7395(3) 0.61428(11) 0.81527(14) 0.0389(5) Uani d D 1
H H2A 0.796(3) 0.6112(14) 0.7802(17) 0.058 Uiso d D 1
N N4 0.0619(3) 0.83122(11) 0.88552(16) 0.0454(6) Uani d D 1
H H4A 0.037(4) 0.8644(10) 0.901(2) 0.068 Uiso d D 1
N N6 0.3244(3) 0.58435(11) 0.62159(16) 0.0442(6) Uani d D 1
H H6A 0.259(3) 0.5815(14) 0.6514(19) 0.066 Uiso d D 1
N N8 1.1098(3) 0.75650(11) 0.57973(15) 0.0403(5) Uani d D 1
H H8A 1.206(2) 0.7628(14) 0.6051(19) 0.060 Uiso d D 1
O O2 0.36521(19) 0.74479(7) 0.71874(10) 0.0309(4) Uani d . 1
O O4 0.2060(2) 0.62187(8) 0.75677(10) 0.0341(4) Uani d . 1
O O6 -0.0101(2) 0.54151(8) 0.60978(11) 0.0399(4) Uani d . 1
O O8 0.5061(2) 0.76725(8) 0.53056(11) 0.0417(4) Uani d . 1
O O10 0.0749(2) 0.42958(8) 0.55832(12) 0.0381(4) Uani d D 1
H H10A 0.051(4) 0.4349(13) 0.5062(11) 0.057 Uiso d D 1
H H10B 0.057(4) 0.4611(10) 0.5795(16) 0.057 Uiso d D 1

loop_
_atom_site_aniso_label
_atom_site_aniso_U_11
_atom_site_aniso_U_22
_atom_site_aniso_U_33
_atom_site_aniso_U_12
_atom_site_aniso_U_13
_atom_site_aniso_U_23
Cu1 0.02530(16) 0.02619(16) 0.02868(16) -0.00059(11) 0.01127(12) -0.00183(12)
N1 0.0276(11) 0.0290(11) 0.0252(10) 0.0011(8) 0.0068(8) -0.0038(8)
N3 0.0294(11) 0.0358(12) 0.0322(11) 0.0026(9) 0.0127(9) -0.0021(9)
O1 0.0313(9) 0.0300(9) 0.0233(8) -0.0017(7) 0.0080(7) 0.0001(7)
O3 0.0346(9) 0.0346(9) 0.0281(9) -0.0074(7) 0.0099(7) -0.0036(7)
Cu2 0.02772(17) 0.03472(18) 0.03089(17) -0.00407(12) 0.01406(13) -0.00314(12)
N5 0.0321(12) 0.0334(11) 0.0411(12) -0.0036(9) 0.0176(10) -0.0058(9)
N7 0.0247(11) 0.0410(12) 0.0268(11) 0.0000(9) 0.0082(8) 0.0040(9)
O5 0.0293(9) 0.0384(10) 0.0323(9) 0.0103(7) 0.0119(7) 0.0088(7)
O7 0.0304(9) 0.0314(9) 0.0248(8) 0.0002(7) 0.0087(7) 0.0003(7)
O9 0.0357(10) 0.0450(11) 0.0249(9) 0.0073(8) 0.0088(8) 0.0015(8)
C1 0.0307(13) 0.0370(14) 0.0291(13) 0.0049(11) 0.0098(11) 0.0018(10)
C2 0.0473(17) 0.0349(15) 0.0525(17) 0.0114(13) 0.0158(14) 0.0015(13)
C3 0.0426(16) 0.0330(14) 0.0404(15) 0.0021(12) 0.0149(12) 0.0031(11)
C4 0.0362(15) 0.0374(15) 0.0447(16) 0.0007(12) 0.0136(12) -0.0082(12)
C5 0.0338(16) 0.0584(19) 0.0496(18) 0.0112(14) 0.0043(13) -0.0006(15)
C6 0.0357(15) 0.0516(17) 0.0375(15) 0.0008(13) 0.0087(12) -0.0113(13)
C7 0.0321(14) 0.0396(14) 0.0292(13) -0.0017(11) 0.0117(11) -0.0047(11)
C8 0.094(3) 0.049(2) 0.137(4) -0.039(2) 0.086(3) -0.045(2)
C9 0.089(3) 0.0497(19) 0.121(3) -0.0297(19) 0.082(3) -0.045(2)
C10 0.0318(14) 0.0433(15) 0.0283(13) 0.0024(11) 0.0075(11) 0.0037(11)
C11 0.0482(17) 0.0401(16) 0.0460(17) -0.0044(13) 0.0168(14) 0.0115(13)
C12 0.0306(14) 0.0556(18) 0.0435(16) 0.0032(13) 0.0062(12) 0.0202(13)
C13 0.0226(12) 0.0278(12) 0.0251(12) 0.0027(9) 0.0097(10) -0.0006(9)
C14 0.0253(12) 0.0290(12) 0.0255(12) 0.0005(9) 0.0039(10) 0.0024(9)
C15 0.0452(16) 0.0316(13) 0.0322(14) 0.0065(11) 0.0070(12) -0.0016(11)
C16 0.073(2) 0.0280(14) 0.0556(19) 0.0015(14) 0.0171(17) -0.0027(13)
C17 0.098(3) 0.0327(17) 0.079(2) -0.0069(17) 0.045(2) 0.0131(16)
C18 0.075(2) 0.0416(17) 0.0533(19) -0.0036(15) 0.0370(17) 0.0088(14)
C19 0.0255(12) 0.0237(11) 0.0275(12) 0.0027(9) 0.0119(10) 0.0005(9)
C20 0.0250(12) 0.0270(12) 0.0266(12) 0.0028(9) 0.0097(10) 0.0023(9)
C21 0.0354(14) 0.0396(15) 0.0307(13) -0.0005(11) 0.0076(11) 0.0063(11)
C22 0.0548(18) 0.0407(16) 0.0422(16) 0.0015(13) 0.0175(14) 0.0189(13)
C23 0.0558(18) 0.0298(14) 0.0514(17) -0.0084(13) 0.0183(15) 0.0085(12)
C24 0.0420(15) 0.0316(14) 0.0375(14) -0.0050(11) 0.0101(12) -0.0008(11)
C25 0.0224(12) 0.0285(12) 0.0281(12) 0.0029(9) 0.0086(10) 0.0010(10)
C26 0.0240(12) 0.0276(12) 0.0263(12) -0.0045(9) 0.0077(10) -0.0004(9)
C27 0.0332(13) 0.0304(13) 0.0276(12) 0.0006(10) 0.0083(10) 0.0025(10)
C28 0.0262(12) 0.0340(13) 0.0270(13) -0.0042(10) 0.0116(10) 0.0020(10)
N2 0.0371(13) 0.0471(14) 0.0364(13) 0.0099(10) 0.0168(10) 0.0003(10)
N4 0.0484(15) 0.0390(14) 0.0527(15) 0.0127(11) 0.0205(12) -0.0034(11)
N6 0.0422(14) 0.0420(13) 0.0595(16) -0.0089(11) 0.0323(12) -0.0081(11)
N8 0.0243(11) 0.0518(14) 0.0407(13) -0.0067(10) 0.0025(10) 0.0009(11)
O2 0.0301(9) 0.0327(9) 0.0297(9) -0.0069(7) 0.0085(7) -0.0047(7)
O4 0.0370(10) 0.0399(10) 0.0269(9) -0.0109(8) 0.0112(8) 0.0029(7)
O6 0.0553(12) 0.0398(10) 0.0285(9) 0.0047(9) 0.0181(9) -0.0011(8)
O8 0.0501(11) 0.0477(11) 0.0244(9) 0.0015(9) 0.0059(8) 0.0003(8)
O10 0.0492(11) 0.0300(10) 0.0361(10) 0.0012(9) 0.0136(9) 0.0038(8)

loop_
_atom_type_symbol
_atom_type_description
_atom_type_scat_dispersion_real
_atom_type_scat_dispersion_imag
_atom_type_scat_source
C C 0.0033 0.0016 'International Tables Vol C Tables 4.2.6.8 and 6.1.1.4'
H H 0.0000 0.0000 'International Tables Vol C Tables 4.2.6.8 and 6.1.1.4'
N N 0.0061 0.0033 'International Tables Vol C Tables 4.2.6.8 and 6.1.1.4'
O O 0.0106 0.0060 'International Tables Vol C Tables 4.2.6.8 and 6.1.1.4'
Cu Cu 0.3201 1.2651 'International Tables Vol C Tables 4.2.6.8 and 6.1.1.4'

loop_
_geom_angle_atom_site_label_1
_geom_angle_atom_site_label_2
_geom_angle_atom_site_label_3
_geom_angle_site_symmetry_3
_geom_angle
_geom_angle_publ_flag
N3 Cu1 N1 . 172.39(8) yes
N3 Cu1 O3 . 90.38(8) yes
N1 Cu1 O3 . 91.25(8) no
N3 Cu1 O1 . 87.67(8) yes
N1 Cu1 O1 . 90.17(7) no
O3 Cu1 O1 . 175.61(6) yes
C1 N1 C3 . 105.2(2) ?
C1 N1 Cu1 . 125.22(17) ?
C3 N1 Cu1 . 128.19(17) ?
C4 N3 C6 . 105.8(2) ?
C4 N3 Cu1 . 126.84(19) ?
C6 N3 Cu1 . 127.09(17) ?
C13 O1 Cu1 . 106.19(14) ?
C25 O3 Cu1 . 111.06(14) ?
N7 Cu2 N5 . 176.65(8) yes
N7 Cu2 O7 . 89.86(8) no
N5 Cu2 O7 . 93.16(7) yes
N7 Cu2 O9 . 89.56(8) ?
N5 Cu2 O9 . 87.10(8) yes
O7 Cu2 O9 . 148.94(7) ?
N7 Cu2 O5 1_655 92.49(7) yes
N5 Cu2 O5 1_655 88.26(8) yes
O7 Cu2 O5 1_655 103.15(6) ?
O9 Cu2 O5 1_655 107.90(7) ?
C7 N5 C9 . 104.3(2) ?
C7 N5 Cu2 . 128.47(18) ?
C9 N5 Cu2 . 127.18(18) ?
C10 N7 C12 . 105.6(2) ?
C10 N7 Cu2 . 128.77(18) ?
C12 N7 Cu2 . 125.61(17) ?
C26 O5 Cu2 1_455 140.59(15) ?
C28 O7 Cu2 . 108.00(14) ?
Cu2 O9 H9A . 120(2) ?
Cu2 O9 H9B . 110(2) ?
H9A O9 H9B . 107(2) ?
N1 C1 N2 . 111.6(2) ?
N1 C1 H1 . 124.2 ?
N2 C1 H1 . 124.2 ?
C3 C2 N2 . 105.7(2) ?
C3 C2 H2 . 127.2 ?
N2 C2 H2 . 127.2 ?
C2 C3 N1 . 109.9(2) ?
C2 C3 H3 . 125.1 ?
N1 C3 H3 . 125.1 ?
N3 C4 N4 . 111.1(2) ?
N3 C4 H4 . 124.5 ?
N4 C4 H4 . 124.5 ?
C6 C5 N4 . 106.2(2) ?
C6 C5 H5 . 126.9 ?
N4 C5 H5 . 126.9 ?
C5 C6 N3 . 109.3(2) ?
C5 C6 H6 . 125.4 ?
N3 C6 H6 . 125.4 ?
N5 C7 N6 . 111.7(2) ?
N5 C7 H7 . 124.1 ?
N6 C7 H7 . 124.1 ?
C9 C8 N6 . 106.2(3) ?
C9 C8 H8 . 126.9 ?
N6 C8 H8 . 126.9 ?
C8 C9 N5 . 110.4(3) ?
C8 C9 H9 . 124.8 ?
N5 C9 H9 . 124.8 ?
N7 C10 N8 . 110.9(2) ?
N7 C10 H10 . 124.5 ?
N8 C10 H10 . 124.5 ?
C12 C11 N8 . 105.6(2) ?
C12 C11 H11 . 127.2 ?
N8 C11 H11 . 127.2 ?
C11 C12 N7 . 109.5(2) ?
C11 C12 H12 . 125.2 ?
N7 C12 H12 . 125.2 ?
O2 C13 O1 . 123.0(2) ?
O2 C13 C14 . 119.3(2) ?
O1 C13 C14 . 117.8(2) ?
C15 C14 C27 . 119.3(2) ?
C15 C14 C13 . 119.9(2) ?
C27 C14 C13 . 120.7(2) ?
C16 C15 C14 . 121.2(3) ?
C16 C15 H15 . 119.4 ?
C14 C15 H15 . 119.4 ?
C17 C16 C15 . 119.0(3) ?
C17 C16 H16 . 120.5 ?
C15 C16 H16 . 120.5 ?
C16 C17 C18 . 120.7(3) ?
C16 C17 H17 . 119.6 ?
C18 C17 H17 . 119.6 ?
C17 C18 C27 . 121.2(3) ?
C17 C18 H18 . 119.4 ?
C27 C18 H18 . 119.4 ?
C24 C19 C20 . 119.7(2) ?
C24 C19 C26 . 118.0(2) ?
C20 C19 C26 . 122.2(2) ?
C21 C20 C19 . 118.5(2) ?
C21 C20 C25 . 121.0(2) ?
C19 C20 C25 . 120.3(2) ?
C22 C21 C20 . 121.5(2) ?
C22 C21 H21 . 119.3 ?
C20 C21 H21 . 119.3 ?
C23 C22 C21 . 120.2(2) ?
C23 C22 H22 . 119.9 ?
C21 C22 H22 . 119.9 ?
C22 C23 C24 . 119.4(2) ?
C22 C23 H23 . 120.3 ?
C24 C23 H23 . 120.3 ?
C19 C24 C23 . 120.6(2) ?
C19 C24 H24 . 119.7 ?
C23 C24 H24 . 119.7 ?
O4 C25 O3 . 123.3(2) no
O4 C25 C20 . 118.4(2) ?
O3 C25 C20 . 118.2(2) ?
O5 C26 O6 . 125.9(2) no
O5 C26 C19 . 116.30(19) ?
O6 C26 C19 . 117.6(2) ?
C18 C27 C14 . 118.6(2) ?
C18 C27 C28 . 117.3(2) ?
C14 C27 C28 . 124.0(2) ?
O8 C28 O7 . 123.3(2) no
O8 C28 C27 . 119.3(2) ?
O7 C28 C27 . 117.2(2) ?
C1 N2 C2 . 107.7(2) ?
C1 N2 H2A . 125(2) ?
C2 N2 H2A . 126(2) ?
C4 N4 C5 . 107.7(2) ?
C4 N4 H4A . 127(3) ?
C5 N4 H4A . 125(2) ?
C7 N6 C8 . 107.3(2) ?
C7 N6 H6A . 123(2) ?
C8 N6 H6A . 130(2) ?
C10 N8 C11 . 108.4(2) ?
C10 N8 H8A . 123(2) ?
C11 N8 H8A . 128(2) ?
H10A O10 H10B . 106(2) ?

loop_
_geom_bond_atom_site_label_1
_geom_bond_atom_site_label_2
_geom_bond_site_symmetry_2
_geom_bond_distance
_geom_bond_publ_flag
Cu1 N3 . 1.968(2) yes
Cu1 N1 . 1.9855(19) yes
Cu1 O3 . 2.0020(16) yes
Cu1 O1 . 2.0712(16) yes
Cu1 O8 4_576 2.4835(17) yes
N1 C1 . 1.316(3) ?
N1 C3 . 1.367(3) ?
N3 C4 . 1.306(3) ?
N3 C6 . 1.373(3) ?
O1 C13 . 1.278(3) yes
O3 C25 . 1.267(3) yes
Cu2 N7 . 1.961(2) yes
Cu2 N5 . 1.967(2) yes
Cu2 O7 . 2.0137(16) yes
Cu2 O9 . 2.0483(17) yes
Cu2 O5 1_655 2.3070(16) yes
N5 C7 . 1.308(3) ?
N5 C9 . 1.362(4) ?
N7 C10 . 1.307(3) ?
N7 C12 . 1.377(3) ?
O5 C26 . 1.252(3) yes
O5 Cu2 1_455 2.3070(16) ?
O7 C28 . 1.273(3) yes
O9 H9A . 0.806(16) ?
O9 H9B . 0.817(16) ?
C1 N2 . 1.322(3) ?
C1 H1 . 0.9300 ?
C2 C3 . 1.348(4) ?
C2 N2 . 1.365(4) ?
C2 H2 . 0.9300 ?
C3 H3 . 0.9300 ?
C4 N4 . 1.332(3) ?
C4 H4 . 0.9300 ?
C5 C6 . 1.344(4) ?
C5 N4 . 1.359(4) ?
C5 H5 . 0.9300 ?
C6 H6 . 0.9300 ?
C7 N6 . 1.328(3) ?
C7 H7 . 0.9300 ?
C8 C9 . 1.331(4) ?
C8 N6 . 1.343(4) ?
C8 H8 . 0.9300 ?
C9 H9 . 0.9300 ?
C10 N8 . 1.333(3) ?
C10 H10 . 0.9300 ?
C11 C12 . 1.350(4) ?
C11 N8 . 1.354(3) ?
C11 H11 . 0.9300 ?
C12 H12 . 0.9300 ?
C13 O2 . 1.228(3) ?
C13 C14 . 1.493(3) ?
C14 C15 . 1.386(3) ?
C14 C27 . 1.396(3) ?
C15 C16 . 1.376(4) ?
C15 H15 . 0.9300 ?
C16 C17 . 1.366(4) ?
C16 H16 . 0.9300 ?
C17 C18 . 1.371(4) ?
C17 H17 . 0.9300 ?
C18 C27 . 1.376(4) ?
C18 H18 . 0.9300 ?
C19 C24 . 1.387(3) ?
C19 C20 . 1.398(3) ?
C19 C26 . 1.502(3) ?
C20 C21 . 1.385(3) ?
C20 C25 . 1.504(3) ?
C21 C22 . 1.374(4) ?
C21 H21 . 0.9300 ?
C22 C23 . 1.372(4) ?
C22 H22 . 0.9300 ?
C23 C24 . 1.391(3) ?
C23 H23 . 0.9300 ?
C24 H24 . 0.9300 ?
C25 O4 . 1.239(3) ?
C26 O6 . 1.256(3) ?
C27 C28 . 1.506(3) ?
C28 O8 . 1.237(3) ?
N2 H2A . 0.856(17) ?
N4 H4A . 0.833(18) ?
N6 H6A . 0.854(18) ?
N8 H8A . 0.851(18) ?
O10 H10A . 0.815(16) ?
O10 H10B . 0.817(17) ?

loop_
_geom_hbond_atom_site_label_D
_geom_hbond_atom_site_label_H
_geom_hbond_atom_site_label_A
_geom_hbond_site_symmetry_A
_geom_hbond_distance_DH
_geom_hbond_distance_HA
_geom_hbond_distance_DA
_geom_hbond_angle_DHA
_geom_hbond_publ_flag
O9 H9A O10 3_666 0.81(3) 2.02(3) 2.804(3) 164(3) yes
O9 H9B O1 4_575 0.82(2) 1.94(2) 2.729(2) 162(3) yes
N2 H2A O5 1_655 0.86(3) 2.00(3) 2.832(3) 163(3) yes
N4 H4A O10 2_556 0.83(3) 1.98(3) 2.787(3) 163(3) yes
N6 H6A O4 . 0.85(3) 2.09(2) 2.805(3) 140(3) yes
N6 H6A O6 . 0.85(3) 2.46(3) 3.078(3) 130(3) yes
N8 H8A O2 1_655 0.85(2) 2.01(2) 2.713(3) 139(3) yes
O10 H10A O6 3_566 0.815(18) 1.878(18) 2.686(2) 171(3) yes
O10 H10B O6 . 0.82(2) 2.00(2) 2.809(3) 170(3) yes

loop_
_geom_torsion_atom_site_label_1
_geom_torsion_atom_site_label_2
_geom_torsion_atom_site_label_3
_geom_torsion_atom_site_label_4
_geom_torsion_site_symmetry_1
_geom_torsion
O3 Cu1 N1 C1 . 149.9(2)
O1 Cu1 N1 C1 . -26.0(2)
O3 Cu1 N1 C3 . -14.6(2)
O1 Cu1 N1 C3 . 169.6(2)
O3 Cu1 N3 C4 . 129.9(2)
O1 Cu1 N3 C4 . -54.1(2)
O3 Cu1 N3 C6 . -56.3(2)
O1 Cu1 N3 C6 . 119.7(2)
N3 Cu1 O1 C13 . -81.68(15)
N1 Cu1 O1 C13 . 91.02(14)
N3 Cu1 O3 C25 . 93.33(16)
N1 Cu1 O3 C25 . -79.24(16)
O7 Cu2 N5 C7 . -4.5(2)
O9 Cu2 N5 C7 . -153.4(2)
O5 Cu2 N5 C7 1_655 98.5(2)
O7 Cu2 N5 C9 . 176.2(3)
O9 Cu2 N5 C9 . 27.3(3)
O5 Cu2 N5 C9 1_655 -80.8(3)
O7 Cu2 N7 C10 . 98.8(2)
O9 Cu2 N7 C10 . -112.3(2)
O5 Cu2 N7 C10 1_655 -4.4(2)
O7 Cu2 N7 C12 . -77.9(2)
O9 Cu2 N7 C12 . 71.0(2)
O5 Cu2 N7 C12 1_655 178.9(2)
N7 Cu2 O7 C28 . 85.36(15)
N5 Cu2 O7 C28 . -93.17(15)
O9 Cu2 O7 C28 . -3.5(2)
O5 Cu2 O7 C28 1_655 177.89(14)
C3 N1 C1 N2 . -0.4(3)
Cu1 N1 C1 N2 . -167.82(16)
N2 C2 C3 N1 . 0.2(3)
C1 N1 C3 C2 . 0.1(3)
Cu1 N1 C3 C2 . 167.01(19)
C6 N3 C4 N4 . -0.5(3)
Cu1 N3 C4 N4 . 174.41(18)
N4 C5 C6 N3 . -0.4(3)
C4 N3 C6 C5 . 0.6(3)
Cu1 N3 C6 C5 . -174.31(19)
C9 N5 C7 N6 . 1.5(3)
Cu2 N5 C7 N6 . -177.95(19)
N6 C8 C9 N5 . 0.7(5)
C7 N5 C9 C8 . -1.3(4)
Cu2 N5 C9 C8 . 178.1(3)
C12 N7 C10 N8 . -0.7(3)
Cu2 N7 C10 N8 . -177.85(17)
N8 C11 C12 N7 . -0.6(3)
C10 N7 C12 C11 . 0.8(3)
Cu2 N7 C12 C11 . 178.12(19)
Cu1 O1 C13 O2 . -6.4(3)
Cu1 O1 C13 C14 . 172.95(15)
O2 C13 C14 C15 . 132.6(2)
O1 C13 C14 C15 . -46.7(3)
O2 C13 C14 C27 . -42.9(3)
O1 C13 C14 C27 . 137.7(2)
C27 C14 C15 C16 . -1.3(4)
C13 C14 C15 C16 . -176.9(2)
C14 C15 C16 C17 . 0.0(5)
C15 C16 C17 C18 . 1.1(5)
C16 C17 C18 C27 . -1.0(6)
C24 C19 C20 C21 . -2.9(3)
C26 C19 C20 C21 . 172.7(2)
C24 C19 C20 C25 . 171.9(2)
C26 C19 C20 C25 . -12.4(3)
C19 C20 C21 C22 . 2.5(4)
C25 C20 C21 C22 . -172.3(2)
C20 C21 C22 C23 . -0.3(4)
C21 C22 C23 C24 . -1.5(4)
C20 C19 C24 C23 . 1.2(4)
C26 C19 C24 C23 . -174.7(2)
C22 C23 C24 C19 . 1.1(4)
Cu1 O3 C25 O4 . -0.3(3)
Cu1 O3 C25 C20 . 177.78(15)
C21 C20 C25 O4 . 158.1(2)
C19 C20 C25 O4 . -16.7(3)
C21 C20 C25 O3 . -20.1(3)
C19 C20 C25 O3 . 165.2(2)
Cu2 O5 C26 O6 1_455 12.6(4)
Cu2 O5 C26 C19 1_455 -163.10(16)
C24 C19 C26 O5 . 107.4(3)
C20 C19 C26 O5 . -68.3(3)
C24 C19 C26 O6 . -68.6(3)
C20 C19 C26 O6 . 115.6(2)
C17 C18 C27 C14 . -0.3(5)
C17 C18 C27 C28 . -177.5(3)
C15 C14 C27 C18 . 1.4(4)
C13 C14 C27 C18 . 177.0(2)
C15 C14 C27 C28 . 178.4(2)
C13 C14 C27 C28 . -6.0(4)
Cu2 O7 C28 O8 . 10.1(3)
Cu2 O7 C28 C27 . -166.44(16)
C18 C27 C28 O8 . -52.5(3)
C14 C27 C28 O8 . 130.5(3)
C18 C27 C28 O7 . 124.2(3)
C14 C27 C28 O7 . -52.8(3)
N1 C1 N2 C2 . 0.6(3)
C3 C2 N2 C1 . -0.5(3)
N3 C4 N4 C5 . 0.2(3)
C6 C5 N4 C4 . 0.1(3)
N5 C7 N6 C8 . -1.1(4)
C9 C8 N6 C7 . 0.2(5)
N7 C10 N8 C11 . 0.3(3)
C12 C11 N8 C10 . 0.2(3)
